data_4343611
loop_
_publ_author_name
'Radwan, Yousf K.'
'Maity, Ayan'
'Teets, Thomas S.'

_publ_section_title
;
 Manipulating the Excited States of Cyclometalated Iridium Complexes with
 \b-Ketoiminate and \b-Diketiminate Ligands.
;
_journal_issue 14
_journal_name_full 'Inorganic chemistry'
_journal_page_first 7122
_journal_page_last 7131
_journal_paper_doi 10.1021/acs.inorgchem.5b01401
_journal_volume 54
_journal_year 2015
_chemical_formula_sum 'C46 H40 Ir N4 S2'
_chemical_formula_weight 905.14
_space_group_crystal_system triclinic
_space_group_IT_number 2
_space_group_name_Hall '-P 1'
_space_group_name_H-M_alt 'P -1'
_symmetry_space_group_name_Hall '-P 1'
_symmetry_space_group_name_H-M 'P -1'
_atom_sites_solution_hydrogens geom
_audit_creation_method SHELXL-2014/7
_cell_angle_alpha 83.328(3)
_cell_angle_beta 80.841(3)
_cell_angle_gamma 65.852(3)
_cell_formula_units_Z 2
_cell_length_a 10.935(3)
_cell_length_b 11.113(3)
_cell_length_c 17.087(4)
_cell_measurement_reflns_used 9968
_cell_measurement_temperature 123(2)
_cell_measurement_theta_max 29.45
_cell_measurement_theta_min 2.23
_cell_volume 1867.6(8)
_computing_cell_refinement 'Bruker SAINT'
_computing_data_collection 'Bruker APEX2'
_computing_data_reduction 'Bruker SAINT'
_computing_molecular_graphics 'Bruker SHELXTL'
_computing_publication_material 'Bruker SHELXTL'
_computing_structure_refinement 'SHELXL-2014/7 (Sheldrick, 2014)'
_computing_structure_solution 'SHELXS-97 (Sheldrick 2008)'
_diffrn_ambient_temperature 123(2)
_diffrn_measured_fraction_theta_full 0.987
_diffrn_measured_fraction_theta_max 0.872
_diffrn_measurement_device_type 'Bruker APEX-II CCD'
_diffrn_measurement_method '\f and \w scans'
_diffrn_radiation_type MoK\a
_diffrn_radiation_wavelength 0.71073
_diffrn_reflns_av_R_equivalents 0.0138
_diffrn_reflns_av_unetI/netI 0.0251
_diffrn_reflns_laue_measured_fraction_full 0.987
_diffrn_reflns_laue_measured_fraction_max 0.872
_diffrn_reflns_limit_h_max 14
_diffrn_reflns_limit_h_min -15
_diffrn_reflns_limit_k_max 12
_diffrn_reflns_limit_k_min -14
_diffrn_reflns_limit_l_max 23
_diffrn_reflns_limit_l_min -18
_diffrn_reflns_number 12311
_diffrn_reflns_point_group_measured_fraction_full 0.987
_diffrn_reflns_point_group_measured_fraction_max 0.872
_diffrn_reflns_theta_full 25.242
_diffrn_reflns_theta_max 29.448
_diffrn_reflns_theta_min 1.209
_exptl_absorpt_coefficient_mu 3.726
_exptl_absorpt_correction_T_max 0.7459
_exptl_absorpt_correction_T_min 0.6052
_exptl_absorpt_correction_type multi-scan
_exptl_absorpt_process_details sadabs
_exptl_crystal_colour red
_exptl_crystal_density_diffrn 1.610
_exptl_crystal_description block
_exptl_crystal_F_000 906
_exptl_crystal_size_max 0.500
_exptl_crystal_size_mid 0.360
_exptl_crystal_size_min 0.350
_refine_diff_density_max 1.925
_refine_diff_density_min -1.427
_refine_diff_density_rms 0.098
_refine_ls_extinction_method none
_refine_ls_goodness_of_fit_ref 1.026
_refine_ls_hydrogen_treatment constr
_refine_ls_matrix_type full
_refine_ls_number_parameters 518
_refine_ls_number_reflns 9028
_refine_ls_number_restraints 247
_refine_ls_restrained_S_all 1.028
_refine_ls_R_factor_all 0.0222
_refine_ls_R_factor_gt 0.0210
_refine_ls_shift/su_max 0.001
_refine_ls_shift/su_mean 0.000
_refine_ls_structure_factor_coef Fsqd
_refine_ls_weighting_details 'w=1/[\s^2^(Fo^2^)+(0.0288P)^2^+2.1039P] where P=(Fo^2^+2Fc^2^)/3'
_refine_ls_weighting_scheme calc
_refine_ls_wR_factor_gt 0.0526
_refine_ls_wR_factor_ref 0.0536
_reflns_Friedel_coverage 0.000
_reflns_number_gt 8678
_reflns_number_total 9028
_reflns_threshold_expression 'I > 2\s(I)'
_cod_data_source_file ic5b01401_si_001.cif
_cod_data_source_block complex4
_cod_depositor_comments 'Adding full bibliography for 4343610--4343613.cif.'
_cod_original_cell_volume 1867.5(8)
_cod_database_code 4343611
_shelx_shelxl_version_number 2014/7
_shelx_space_group_comment
; 
The symmetry employed for this shelxl refinement is uniquely defined 
by the following loop, which should always be used as a source of 
symmetry information in preference to the above space-group names. 
They are only intended as comments. 
;
_shelx_estimated_absorpt_t_min 0.257
_shelx_estimated_absorpt_t_max 0.355

loop_
_space_group_symop_operation_xyz
'x, y, z'
'-x, -y, -z'

loop_
_atom_site_label
_atom_site_type_symbol
_atom_site_fract_x
_atom_site_fract_y
_atom_site_fract_z
_atom_site_U_iso_or_equiv
_atom_site_adp_type
_atom_site_occupancy
_atom_site_site_symmetry_order
_atom_site_calc_flag
_atom_site_refinement_flags_posn
_atom_site_refinement_flags_adp
_atom_site_refinement_flags_occupancy
_atom_site_disorder_assembly
_atom_site_disorder_group
Ir1 Ir -0.04648(2) -0.21398(2) -0.23985(2) 0.01109(3) Uani 1 1 d . . . . .
S1 S 0.00866(6) 0.16703(6) -0.24738(4) 0.01885(11) Uani 1 1 d . . . . .
S2 S -0.23584(7) -0.43287(7) -0.35147(4) 0.02783(14) Uani 1 1 d . . . . .
N2 N 0.03172(19) -0.07515(19) -0.23553(11) 0.0124(3) Uani 1 1 d . . . . .
N3 N 0.1258(2) -0.39501(19) -0.21876(11) 0.0137(4) Uani 1 1 d . . . . .
N1 N -0.1420(2) -0.33331(19) -0.25765(12) 0.0157(4) Uani 1 1 d . . . . .
N4 N -0.08928(19) -0.19770(19) -0.11202(11) 0.0136(4) Uani 1 1 d . . . . .
C1 C 0.1570(2) -0.4546(2) -0.14826(14) 0.0152(4) Uani 1 1 d . . . . .
C2 C 0.0899(2) -0.4024(2) -0.07487(14) 0.0169(4) Uani 1 1 d . . . . .
H2 H 0.1241 -0.4568 -0.0296 0.020 Uiso 1 1 calc R U . . .
C3 C -0.0200(2) -0.2822(2) -0.05797(13) 0.0151(4) Uani 1 1 d . . . . .
C4 C 0.2791(3) -0.5848(2) -0.14356(15) 0.0200(5) Uani 1 1 d . . . . .
H4A H 0.2613 -0.6541 -0.1640 0.030 Uiso 1 1 calc R U . . .
H4B H 0.2967 -0.6083 -0.0882 0.030 Uiso 1 1 calc R U . . .
H4C H 0.3580 -0.5759 -0.1755 0.030 Uiso 1 1 calc R U . . .
C5 C -0.0604(3) -0.2545(3) 0.02976(14) 0.0213(5) Uani 1 1 d . . . . .
H5A H -0.0240 -0.1930 0.0427 0.032 Uiso 1 1 calc R U . . .
H5B H -0.0241 -0.3374 0.0620 0.032 Uiso 1 1 calc R U . . .
H5C H -0.1591 -0.2154 0.0411 0.032 Uiso 1 1 calc R U . . .
C11 C -0.2840(3) -0.4467(3) -0.24968(16) 0.0223(5) Uani 1 1 d . . . . .
C12 C -0.3701(3) -0.5042(3) -0.21070(19) 0.0288(6) Uani 1 1 d . . . . .
H12 H -0.4142 -0.5393 -0.2396 0.035 Uiso 1 1 calc R U . . .
C13 C -0.3895(3) -0.5089(3) -0.12882(19) 0.0285(6) Uani 1 1 d . . . . .
H13 H -0.4477 -0.5480 -0.1009 0.034 Uiso 1 1 calc R U . . .
C14 C -0.3246(3) -0.4568(3) -0.08611(17) 0.0242(5) Uani 1 1 d . . . . .
H14 H -0.3380 -0.4630 -0.0297 0.029 Uiso 1 1 calc R U . . .
C15 C -0.2410(2) -0.3963(2) -0.12508(15) 0.0200(5) Uani 1 1 d . . . . .
H15 H -0.1981 -0.3602 -0.0960 0.024 Uiso 1 1 calc R U . . .
C16 C -0.2218(2) -0.3900(2) -0.20801(15) 0.0165(4) Uani 1 1 d . . . . .
C20 C -0.1397(2) -0.3503(2) -0.33347(15) 0.0194(5) Uani 1 1 d . . . . .
C21 C -0.0086(2) -0.2220(2) -0.35996(14) 0.0168(4) Uani 1 1 d . . . . .
C22 C -0.0645(3) -0.2955(2) -0.39266(14) 0.0200(5) Uani 1 1 d . . . . .
C23 C -0.0475(3) -0.3130(3) -0.47450(16) 0.0282(6) Uani 1 1 d . . . . .
H23 H -0.0850 -0.3652 -0.4942 0.034 Uiso 1 1 calc R U . . .
C24 C 0.0246(3) -0.2532(3) -0.52554(16) 0.0312(6) Uani 1 1 d . . . . .
H24 H 0.0381 -0.2646 -0.5810 0.037 Uiso 1 1 calc R U . . .
C25 C 0.0774(3) -0.1759(3) -0.49556(15) 0.0276(6) Uani 1 1 d . . . . .
H25 H 0.1255 -0.1334 -0.5310 0.033 Uiso 1 1 calc R U . . .
C26 C 0.0607(3) -0.1598(2) -0.41410(14) 0.0217(5) Uani 1 1 d . . . . .
H26 H 0.0970 -0.1059 -0.3951 0.026 Uiso 1 1 calc R U . . .
C31 C 0.1562(2) 0.0462(2) -0.21713(14) 0.0166(4) Uani 1 1 d . . . . .
C32 C 0.2676(3) 0.0622(3) -0.19792(16) 0.0227(5) Uani 1 1 d . . . . .
H32 H 0.2705 0.1470 -0.2015 0.027 Uiso 1 1 calc R U . . .
C33 C 0.3732(3) -0.0482(3) -0.17365(17) 0.0249(5) Uani 1 1 d . . . . .
H33 H 0.4501 -0.0395 -0.1602 0.030 Uiso 1 1 calc R U . . .
C34 C 0.3695(3) -0.1731(3) -0.16831(16) 0.0230(5) Uani 1 1 d . . . . .
H34 H 0.4437 -0.2478 -0.1510 0.028 Uiso 1 1 calc R U . . .
C35 C 0.2590(2) -0.1897(2) -0.18799(15) 0.0187(5) Uani 1 1 d . . . . .
H35 H 0.2569 -0.2749 -0.1844 0.022 Uiso 1 1 calc R U . . .
C36 C 0.1515(2) -0.0790(2) -0.21307(13) 0.0138(4) Uani 1 1 d . . . . .
C40 C -0.0505(2) 0.0467(2) -0.25422(13) 0.0149(4) Uani 1 1 d . . . . .
C41 C -0.2051(2) -0.0475(2) -0.26717(13) 0.0146(4) Uani 1 1 d . . . . .
C42 C -0.3323(2) -0.0318(3) -0.28487(15) 0.0201(5) Uani 1 1 d . . . . .
H42 H -0.3540 -0.1069 -0.2814 0.024 Uiso 1 1 calc R U . . .
C43 C -0.4267(3) 0.0910(3) -0.30726(17) 0.0252(5) Uani 1 1 d . . . . .
H43 H -0.5121 0.0983 -0.3182 0.030 Uiso 1 1 calc R U . . .
C44 C -0.3992(3) 0.2037(3) -0.31399(17) 0.0263(5) Uani 1 1 d . . . . .
H44 H -0.4646 0.2870 -0.3296 0.032 Uiso 1 1 calc R U . . .
C45 C -0.2752(3) 0.1923(2) -0.29767(15) 0.0212(5) Uani 1 1 d . . . . .
H45 H -0.2542 0.2679 -0.3022 0.025 Uiso 1 1 calc R U . . .
C46 C -0.1812(2) 0.0691(2) -0.27452(13) 0.0161(4) Uani 1 1 d . . . . .
C51 C 0.1954(2) -0.4672(2) -0.28775(14) 0.0186(5) Uani 1 1 d D U . . .
C52 C 0.1671(3) -0.5730(3) -0.30426(17) 0.0270(6) Uani 1 1 d D U . . .
H52 H 0.1061 -0.5972 -0.2666 0.032 Uiso 1 1 calc R U . A 1
C53 C 0.221(3) -0.644(2) -0.3707(10) 0.025(4) Uani 0.37(7) 1 d D U P B 1
H53 H 0.2007 -0.7171 -0.3787 0.030 Uiso 0.37(7) 1 calc R U P B 1
C54 C 0.306(3) -0.604(2) -0.4256(13) 0.030(4) Uani 0.37(7) 1 d D U P B 1
H54 H 0.3455 -0.6480 -0.4734 0.037 Uiso 0.37(7) 1 calc R U P B 1
C55 C 0.334(3) -0.498(3) -0.4102(11) 0.026(4) Uani 0.37(7) 1 d D U P B 1
H55 H 0.3918 -0.4716 -0.4493 0.032 Uiso 0.37(7) 1 calc R U P B 1
C53A C 0.234(2) -0.6338(17) -0.3761(8) 0.046(3) Uani 0.63(7) 1 d D U P B 2
H53A H 0.2183 -0.7065 -0.3889 0.056 Uiso 0.63(7) 1 calc R U P B 2
C54A C 0.322(2) -0.5937(18) -0.4284(8) 0.055(3) Uani 0.63(7) 1 d D U P B 2
H54A H 0.3641 -0.6380 -0.4759 0.066 Uiso 0.63(7) 1 calc R U P B 2
C55A C 0.347(2) -0.4885(19) -0.4111(8) 0.048(3) Uani 0.63(7) 1 d D U P B 2
H55A H 0.4068 -0.4586 -0.4462 0.058 Uiso 0.63(7) 1 calc R U P B 2
C56 C 0.2829(3) -0.4276(3) -0.34088(16) 0.0277(6) Uani 1 1 d D U . . .
H56 H 0.3067 -0.3580 -0.3313 0.033 Uiso 1 1 calc R U . B 1
C61 C -0.1867(2) -0.0726(2) -0.08661(13) 0.0141(4) Uani 1 1 d . . . . .
C62 C -0.1459(3) 0.0211(3) -0.06445(15) 0.0202(5) Uani 1 1 d . . . . .
H62 H -0.0525 0.0011 -0.0655 0.024 Uiso 1 1 calc R U . . .
C63 C -0.2409(3) 0.1429(3) -0.04102(17) 0.0267(6) Uani 1 1 d . . . . .
H63 H -0.2126 0.2058 -0.0255 0.032 Uiso 1 1 calc R U . . .
C64 C -0.3771(3) 0.1733(3) -0.04013(17) 0.0278(6) Uani 1 1 d . . . . .
H64 H -0.4422 0.2566 -0.0235 0.033 Uiso 1 1 calc R U . . .
C65 C -0.4186(3) 0.0818(3) -0.06352(16) 0.0250(5) Uani 1 1 d . . . . .
H65 H -0.5120 0.1033 -0.0637 0.030 Uiso 1 1 calc R U . . .
C66 C -0.3243(2) -0.0405(2) -0.08656(14) 0.0188(5) Uani 1 1 d . . . . .
H66 H -0.3532 -0.1028 -0.1024 0.023 Uiso 1 1 calc R U . . .
C1S C 0.4013(9) -0.1212(9) -0.4037(5) 0.123(3) Uani 1 1 d D U . . .
H1SA H 0.3466 -0.1388 -0.3562 0.185 Uiso 0.259(19) 1 calc R U P C 1
H1SB H 0.4001 -0.1706 -0.4473 0.185 Uiso 0.259(19) 1 calc R U P C 1
H1SC H 0.4945 -0.1490 -0.3926 0.185 Uiso 0.259(19) 1 calc R U P C 1
H1SD H 0.3516 -0.1779 -0.3875 0.185 Uiso 0.741(19) 1 calc R U P C 2
H1SE H 0.4979 -0.1763 -0.4147 0.185 Uiso 0.741(19) 1 calc R U P C 2
H1SF H 0.3866 -0.0633 -0.3611 0.185 Uiso 0.741(19) 1 calc R U P C 2
C3S C 0.4301(6) 0.0401(7) -0.4964(5) 0.112(2) Uani 1 1 d D U . . .
H3SA H 0.3939 0.0290 -0.5434 0.135 Uiso 0.259(19) 1 calc R U P C 1
H3SB H 0.4188 0.1334 -0.4985 0.135 Uiso 0.259(19) 1 calc R U P C 1
H3SC H 0.4052 0.0885 -0.5478 0.135 Uiso 0.741(19) 1 calc R U P C 2
H3SD H 0.4074 0.1055 -0.4561 0.135 Uiso 0.741(19) 1 calc R U P C 2
C2S C 0.347(3) 0.017(2) -0.4258(19) 0.167(12) Uani 0.259(19) 1 d D U P C 1
H2S1 H 0.3475 0.0674 -0.3819 0.201 Uiso 0.259(19) 1 calc R U P C 1
H2S2 H 0.2528 0.0457 -0.4368 0.201 Uiso 0.259(19) 1 calc R U P C 1
C2SA C 0.3551(12) -0.0441(11) -0.4727(8) 0.124(4) Uani 0.741(19) 1 d D U P C 2
H2S3 H 0.2573 0.0113 -0.4622 0.149 Uiso 0.741(19) 1 calc R U P C 2
H2S4 H 0.3689 -0.1020 -0.5160 0.149 Uiso 0.741(19) 1 calc R U P C 2

loop_
_atom_site_aniso_label
_atom_site_aniso_U_11
_atom_site_aniso_U_22
_atom_site_aniso_U_33
_atom_site_aniso_U_23
_atom_site_aniso_U_13
_atom_site_aniso_U_12
Ir1 0.01153(5) 0.01162(5) 0.00987(5) 0.00054(3) -0.00298(3) -0.00405(3)
S1 0.0200(3) 0.0137(3) 0.0241(3) 0.0013(2) -0.0057(2) -0.0075(2)
S2 0.0290(3) 0.0339(4) 0.0280(3) -0.0123(3) -0.0059(3) -0.0163(3)
N2 0.0106(8) 0.0146(9) 0.0110(8) 0.0002(7) -0.0015(7) -0.0040(7)
N3 0.0161(9) 0.0108(8) 0.0136(9) -0.0002(7) -0.0026(7) -0.0045(7)
N1 0.0174(9) 0.0137(9) 0.0167(9) -0.0012(7) -0.0041(7) -0.0059(8)
N4 0.0134(9) 0.0158(9) 0.0124(9) -0.0009(7) -0.0012(7) -0.0065(7)
C1 0.0145(10) 0.0140(10) 0.0175(11) 0.0032(8) -0.0055(8) -0.0060(9)
C2 0.0186(11) 0.0180(11) 0.0137(10) 0.0035(8) -0.0045(8) -0.0070(9)
C3 0.0154(10) 0.0187(11) 0.0130(10) 0.0015(8) -0.0031(8) -0.0088(9)
C4 0.0203(12) 0.0158(11) 0.0203(12) 0.0026(9) -0.0066(9) -0.0029(9)
C5 0.0239(12) 0.0253(12) 0.0126(11) 0.0009(9) -0.0026(9) -0.0081(10)
C11 0.0213(12) 0.0187(12) 0.0290(13) -0.0056(10) -0.0060(10) -0.0081(10)
C12 0.0228(13) 0.0222(13) 0.0469(17) -0.0109(12) -0.0033(12) -0.0124(11)
C13 0.0219(13) 0.0186(12) 0.0470(17) 0.0018(11) -0.0017(12) -0.0120(10)
C14 0.0222(12) 0.0219(12) 0.0286(13) 0.0068(10) -0.0057(10) -0.0103(10)
C15 0.0179(11) 0.0199(11) 0.0236(12) 0.0035(9) -0.0065(9) -0.0086(10)
C16 0.0136(10) 0.0127(10) 0.0234(12) 0.0003(8) -0.0059(9) -0.0044(8)
C20 0.0190(11) 0.0180(11) 0.0216(12) -0.0044(9) -0.0086(9) -0.0048(9)
C21 0.0166(11) 0.0148(10) 0.0140(10) -0.0004(8) -0.0028(8) -0.0010(9)
C22 0.0217(12) 0.0207(12) 0.0147(11) -0.0016(9) -0.0057(9) -0.0042(10)
C23 0.0338(15) 0.0301(14) 0.0182(12) -0.0056(10) -0.0093(11) -0.0069(12)
C24 0.0396(16) 0.0311(14) 0.0120(11) -0.0011(10) -0.0037(11) -0.0031(13)
C25 0.0359(15) 0.0238(13) 0.0142(12) 0.0037(10) 0.0020(10) -0.0061(11)
C26 0.0261(13) 0.0185(11) 0.0152(11) 0.0014(9) -0.0015(9) -0.0046(10)
C31 0.0175(11) 0.0166(11) 0.0160(11) -0.0004(8) -0.0019(8) -0.0073(9)
C32 0.0233(12) 0.0229(12) 0.0271(13) -0.0036(10) -0.0043(10) -0.0135(10)
C33 0.0178(12) 0.0320(14) 0.0301(14) -0.0037(11) -0.0078(10) -0.0129(11)
C34 0.0166(11) 0.0247(13) 0.0279(13) 0.0002(10) -0.0088(10) -0.0069(10)
C35 0.0166(11) 0.0175(11) 0.0223(12) -0.0004(9) -0.0047(9) -0.0064(9)
C36 0.0142(10) 0.0170(10) 0.0117(10) -0.0019(8) -0.0011(8) -0.0075(9)
C40 0.0170(11) 0.0152(10) 0.0129(10) 0.0006(8) -0.0019(8) -0.0070(9)
C41 0.0158(10) 0.0155(10) 0.0100(10) 0.0008(8) -0.0024(8) -0.0039(9)
C42 0.0175(11) 0.0208(12) 0.0223(12) 0.0003(9) -0.0069(9) -0.0066(10)
C43 0.0183(12) 0.0262(13) 0.0305(14) 0.0006(11) -0.0108(10) -0.0061(10)
C44 0.0201(12) 0.0212(12) 0.0315(14) 0.0040(10) -0.0105(10) -0.0009(10)
C45 0.0213(12) 0.0167(11) 0.0235(12) 0.0027(9) -0.0058(10) -0.0053(10)
C46 0.0148(10) 0.0188(11) 0.0135(10) 0.0000(8) -0.0029(8) -0.0053(9)
C51 0.0164(11) 0.0155(11) 0.0158(11) -0.0021(8) -0.0041(8) 0.0030(9)
C52 0.0290(14) 0.0193(12) 0.0280(14) -0.0054(10) -0.0137(11) -0.0002(10)
C53 0.030(6) 0.016(5) 0.029(6) 0.007(5) -0.016(5) -0.008(5)
C54 0.035(7) 0.028(6) 0.025(6) -0.002(5) -0.013(5) -0.005(7)
C55 0.022(6) 0.035(7) 0.016(6) 0.007(5) -0.003(4) -0.008(6)
C53A 0.048(7) 0.036(6) 0.040(5) -0.028(5) -0.025(4) 0.011(4)
C54A 0.050(7) 0.052(7) 0.021(4) -0.021(4) -0.013(3) 0.030(5)
C55A 0.035(6) 0.047(6) 0.025(4) 0.001(4) 0.009(4) 0.017(4)
C56 0.0234(13) 0.0244(13) 0.0212(13) 0.0033(10) 0.0012(10) 0.0019(11)
C61 0.0149(10) 0.0154(10) 0.0106(10) 0.0004(8) -0.0006(8) -0.0052(9)
C62 0.0204(12) 0.0231(12) 0.0184(11) -0.0033(9) 0.0011(9) -0.0106(10)
C63 0.0330(14) 0.0210(12) 0.0271(13) -0.0071(10) 0.0049(11) -0.0134(11)
C64 0.0294(14) 0.0179(12) 0.0268(13) -0.0010(10) 0.0073(11) -0.0038(11)
C65 0.0179(12) 0.0242(13) 0.0245(13) 0.0035(10) 0.0008(10) -0.0025(10)
C66 0.0165(11) 0.0187(11) 0.0192(11) 0.0011(9) -0.0024(9) -0.0056(9)
C1S 0.126(6) 0.163(7) 0.105(5) -0.037(5) 0.035(5) -0.092(6)
C3S 0.099(5) 0.102(5) 0.143(6) -0.065(4) -0.015(5) -0.031(4)
C2S 0.148(18) 0.181(14) 0.106(17) 0.000(16) -0.033(13) 0.006(18)
C2SA 0.115(8) 0.086(7) 0.153(9) -0.008(6) 0.020(7) -0.034(6)

loop_
_atom_type_symbol
_atom_type_description
_atom_type_scat_dispersion_real
_atom_type_scat_dispersion_imag
_atom_type_scat_source
C C 0.0033 0.0016 'International Tables Vol C Tables 4.2.6.8 and 6.1.1.4'
H H 0.0000 0.0000 'International Tables Vol C Tables 4.2.6.8 and 6.1.1.4'
N N 0.0061 0.0033 'International Tables Vol C Tables 4.2.6.8 and 6.1.1.4'
S S 0.1246 0.1234 'International Tables Vol C Tables 4.2.6.8 and 6.1.1.4'
Ir Ir -1.4442 7.9887 'International Tables Vol C Tables 4.2.6.8 and 6.1.1.4'

loop_
_geom_angle_atom_site_label_1
_geom_angle_atom_site_label_2
_geom_angle_atom_site_label_3
_geom_angle
_geom_angle_site_symmetry_1
C41 Ir1 C21 82.29(9) .
C41 Ir1 N2 79.79(9) .
C21 Ir1 N2 94.75(9) .
C41 Ir1 N1 92.50(9) .
C21 Ir1 N1 79.54(9) .
N2 Ir1 N1 171.01(7) .
C41 Ir1 N3 176.23(8) .
C21 Ir1 N3 93.98(8) .
N2 Ir1 N3 101.17(8) .
N1 Ir1 N3 86.24(8) .
C41 Ir1 N4 96.07(8) .
C21 Ir1 N4 177.91(8) .
N2 Ir1 N4 83.67(7) .
N1 Ir1 N4 101.86(7) .
N3 Ir1 N4 87.67(7) .
C40 S1 C31 89.63(11) .
C20 S2 C11 89.59(12) .
C40 N2 C36 111.37(19) .
C40 N2 Ir1 113.99(15) .
C36 N2 Ir1 134.54(15) .
C1 N3 C51 117.8(2) .
C1 N3 Ir1 126.01(16) .
C51 N3 Ir1 115.06(14) .
C20 N1 C16 111.5(2) .
C20 N1 Ir1 113.82(16) .
C16 N1 Ir1 134.29(16) .
C3 N4 C61 117.59(19) .
C3 N4 Ir1 126.40(16) .
C61 N4 Ir1 115.04(14) .
N3 C1 C2 124.9(2) .
N3 C1 C4 119.6(2) .
C2 C1 C4 115.4(2) .
C1 C2 C3 130.1(2) .
N4 C3 C2 124.5(2) .
N4 C3 C5 120.1(2) .
C2 C3 C5 115.4(2) .
C12 C11 C16 121.8(3) .
C12 C11 S2 128.0(2) .
C16 C11 S2 110.25(19) .
C13 C12 C11 118.0(2) .
C12 C13 C14 121.1(2) .
C15 C14 C13 121.0(3) .
C14 C15 C16 118.3(2) .
C15 C16 N1 126.8(2) .
C15 C16 C11 119.8(2) .
N1 C16 C11 113.4(2) .
N1 C20 C22 118.7(2) .
N1 C20 S2 115.21(19) .
C22 C20 S2 126.07(19) .
C26 C21 C22 116.2(2) .
C26 C21 Ir1 128.61(19) .
C22 C21 Ir1 115.09(18) .
C23 C22 C21 123.0(2) .
C23 C22 C20 124.3(2) .
C21 C22 C20 112.7(2) .
C24 C23 C22 118.9(3) .
C23 C24 C25 119.7(2) .
C24 C25 C26 121.0(3) .
C25 C26 C21 121.1(3) .
C32 C31 C36 121.6(2) .
C32 C31 S1 128.0(2) .
C36 C31 S1 110.42(17) .
C33 C32 C31 118.0(2) .
C32 C33 C34 121.3(2) .
C35 C34 C33 121.0(2) .
C36 C35 C34 118.5(2) .
C35 C36 N2 127.1(2) .
C35 C36 C31 119.7(2) .
N2 C36 C31 113.1(2) .
N2 C40 C46 118.5(2) .
N2 C40 S1 115.42(17) .
C46 C40 S1 125.97(18) .
C42 C41 C46 115.4(2) .
C42 C41 Ir1 129.60(18) .
C46 C41 Ir1 114.87(17) .
C43 C42 C41 121.4(2) .
C42 C43 C44 121.4(2) .
C45 C44 C43 118.9(2) .
C44 C45 C46 119.5(2) .
C45 C46 C41 123.3(2) .
C45 C46 C40 124.0(2) .
C41 C46 C40 112.6(2) .
C56 C51 C52 119.8(2) .
C56 C51 N3 120.5(2) .
C52 C51 N3 119.5(2) .
C53 C52 C51 125.0(8) .
C51 C52 C53A 115.8(9) .
C52 C53 C54 116.0(11) .
C53 C54 C55 119.6(12) .
C54 C55 C56 124.5(12) .
C54A C53A C52 123.8(10) .
C53A C54A C55A 119.3(8) .
C54A C55A C56 118.0(11) .
C51 C56 C55A 123.3(10) .
C51 C56 C55 115.0(8) .
C66 C61 C62 119.2(2) .
C66 C61 N4 120.2(2) .
C62 C61 N4 120.6(2) .
C63 C62 C61 120.3(2) .
C62 C63 C64 120.2(2) .
C63 C64 C65 119.9(2) .
C66 C65 C64 120.3(3) .
C65 C66 C61 120.1(2) .
C3S C3S C2S 117.4(16) 2_654
C3S C3S C2SA 108.9(9) 2_654
C1S C2S C3S 108.4(15) .
C1S C2SA C3S 108.9(10) .

loop_
_geom_bond_atom_site_label_1
_geom_bond_atom_site_label_2
_geom_bond_distance
_geom_bond_site_symmetry_2
Ir1 C41 2.020(2) .
Ir1 C21 2.033(2) .
Ir1 N2 2.0599(19) .
Ir1 N1 2.066(2) .
Ir1 N3 2.162(2) .
Ir1 N4 2.173(2) .
S1 C40 1.728(2) .
S1 C31 1.733(2) .
S2 C20 1.732(2) .
S2 C11 1.743(3) .
N2 C40 1.319(3) .
N2 C36 1.406(3) .
N3 C1 1.329(3) .
N3 C51 1.431(3) .
N1 C20 1.326(3) .
N1 C16 1.403(3) .
N4 C3 1.322(3) .
N4 C61 1.428(3) .
C1 C2 1.406(3) .
C1 C4 1.519(3) .
C2 C3 1.406(3) .
C3 C5 1.524(3) .
C11 C12 1.390(4) .
C11 C16 1.406(3) .
C12 C13 1.379(4) .
C13 C14 1.403(4) .
C14 C15 1.392(4) .
C15 C16 1.397(3) .
C20 C22 1.439(4) .
C21 C26 1.401(3) .
C21 C22 1.407(3) .
C22 C23 1.407(3) .
C23 C24 1.378(4) .
C24 C25 1.391(4) .
C25 C26 1.397(3) .
C31 C32 1.394(3) .
C31 C36 1.406(3) .
C32 C33 1.373(4) .
C33 C34 1.396(4) .
C34 C35 1.391(3) .
C35 C36 1.391(3) .
C40 C46 1.439(3) .
C41 C42 1.407(3) .
C41 C46 1.411(3) .
C42 C43 1.388(4) .
C43 C44 1.392(4) .
C44 C45 1.379(4) .
C45 C46 1.393(3) .
C51 C56 1.382(4) .
C51 C52 1.399(4) .
C52 C53 1.370(11) .
C52 C53A 1.414(9) .
C53 C54 1.386(11) .
C54 C55 1.390(11) .
C55 C56 1.406(11) .
C53A C54A 1.376(10) .
C54A C55A 1.379(10) .
C55A C56 1.386(8) .
C61 C66 1.397(3) .
C61 C62 1.397(3) .
C62 C63 1.383(4) .
C63 C64 1.384(4) .
C64 C65 1.388(4) .
C65 C66 1.383(4) .
C1S C2SA 1.407(11) .
C1S C2S 1.427(17) .
C3S C3S 1.414(13) 2_654
C3S C2S 1.455(17) .
C3S C2SA 1.465(11) .
